data_2311395
loop_
_publ_author_name
'Then, Li Yee'
'Chidan Kumar, C. S.'
'Kwong, Huey Chong'
'Win, Yip-Foo'
'Mah, Siau Hui'
'Quah, Ching Kheng'
'Naveen, S.'
'Warad, Ismail'

_publ_section_title
;
 Two closely related 2-(benzo-furan-2-yl)-2-oxoethyl benzoates: structural
 differences and C-H&#x22EF;O hydrogen-bonded supra-molecular assemblies.
;
_journal_coeditor_code QM2116
_journal_issue 'Pt 7'
_journal_name_full 'Acta crystallographica. Section E, Crystallographic communications'
_journal_page_first 1087
_journal_page_last 1091
_journal_paper_doi 10.1107/S2056989017009422
_journal_volume 73
_journal_year 2017
_chemical_formula_iupac 'C17 H11 N O6'
_chemical_formula_moiety 'C17 H11 N O6'
_chemical_formula_sum 'C17 H11 N O6'
_chemical_formula_weight 325.27
_chemical_name_systematic
;
2-(1<i>H</i>-1-Benzofuran-2-yl)-2-oxoethyl 2-nitrobenzoate
;
_space_group_crystal_system orthorhombic
_space_group_IT_number 33
_space_group_name_Hall 'P 2c -2n'
_space_group_name_H-M_alt 'P n a 21'
_atom_sites_solution_hydrogens geom
_audit_creation_method 'PLATON <TABLE ACC> option'
_cell_angle_alpha 90
_cell_angle_beta 90
_cell_angle_gamma 90
_cell_formula_units_Z 4
_cell_length_a 9.3022(10)
_cell_length_b 28.482(3)
_cell_length_c 5.5208(6)
_cell_measurement_reflns_used 3687
_cell_measurement_temperature 100(2)
_cell_measurement_theta_max 25.27
_cell_measurement_theta_min 2.30
_cell_volume 1462.7(3)
_computing_cell_refinement
;
SAINT (Bruker, 2009)
;
_computing_data_collection
;
APEX2 (Bruker, 2009)
;
_computing_data_reduction
;
SAINT (Bruker, 2009)
;
_computing_molecular_graphics
;
SHELXL2013 (Sheldrick, 2015b) and Mercury (Macrae <i>et al.</i>,
2006)
;
_computing_publication_material
;
SHELXL2013 (Sheldrick, 2015b) and PLATON (Spek, 2009)
;
_computing_structure_refinement
;
SHELXL2013 (Sheldrick, 2015b)
;
_computing_structure_solution
;
SHELXT2013 (Sheldrick, 2015a)
;
_diffrn_ambient_temperature 100(2)
_diffrn_measured_fraction_theta_full 0.999
_diffrn_measured_fraction_theta_max 0.998
_diffrn_measurement_device_type
;
Bruker APEXII DUO CCD area-detector
;
_diffrn_measurement_method '\f and \w scans'
_diffrn_radiation_monochromator graphite
_diffrn_radiation_source 'fine-focus sealed tube'
_diffrn_radiation_type MoK\a
_diffrn_radiation_wavelength 0.71073
_diffrn_reflns_av_R_equivalents 0.0373
_diffrn_reflns_limit_h_max 12
_diffrn_reflns_limit_h_min -12
_diffrn_reflns_limit_k_max 37
_diffrn_reflns_limit_k_min -36
_diffrn_reflns_limit_l_max 7
_diffrn_reflns_limit_l_min -7
_diffrn_reflns_number 15875
_diffrn_reflns_theta_full 25.242
_diffrn_reflns_theta_max 27.576
_diffrn_reflns_theta_min 1.430
_exptl_absorpt_coefficient_mu 0.114
_exptl_absorpt_correction_T_max 0.985
_exptl_absorpt_correction_T_min 0.933
_exptl_absorpt_correction_type multi-scan
_exptl_absorpt_process_details
;
(SADABS; Bruker, 2009)
;
_exptl_crystal_colour colourless
_exptl_crystal_density_diffrn 1.477
_exptl_crystal_description Block
_exptl_crystal_F_000 672
_exptl_crystal_size_max 0.265
_exptl_crystal_size_mid 0.160
_exptl_crystal_size_min 0.131
_refine_diff_density_max 0.175
_refine_diff_density_min -0.172
_refine_ls_extinction_method none
_refine_ls_goodness_of_fit_ref 1.080
_refine_ls_hydrogen_treatment constr
_refine_ls_matrix_type full
_refine_ls_number_parameters 217
_refine_ls_number_reflns 3358
_refine_ls_number_restraints 1
_refine_ls_restrained_S_all 1.079
_refine_ls_R_factor_all 0.0490
_refine_ls_R_factor_gt 0.0382
_refine_ls_shift/su_max 0.000
_refine_ls_shift/su_mean 0.000
_refine_ls_structure_factor_coef Fsqd
_refine_ls_weighting_details
;
w=1/[\s^2^(Fo^2^)+(0.0345P)^2^+0.2790P], where P=(Fo^2^+2Fc^2^)/3
;
_refine_ls_weighting_scheme calc
_refine_ls_wR_factor_gt 0.0797
_refine_ls_wR_factor_ref 0.0854
_reflns_number_gt 2915
_reflns_number_total 3358
_reflns_threshold_expression 'I > 2\s(I)'
_cod_data_source_file qm2116sup1.cif
_cod_data_source_block I
_cod_database_code 2311395
_shelx_space_group_comment
;
The symmetry employed for this shelxl refinement is uniquely defined
by the following loop, which should always be used as a source of
symmetry information in preference to the above space-group names.
They are only intended as comments.
;
_shelx_estimated_absorpt_t_min 0.970
_shelx_estimated_absorpt_t_max 0.985
_shelxl_version_number 20.13

loop_
_space_group_symop_operation_xyz
'x, y, z'
'-x, -y, z+1/2'
'x+1/2, -y+1/2, z'
'-x+1/2, y+1/2, z+1/2'

loop_
_atom_site_type_symbol
_atom_site_label
_atom_site_fract_x
_atom_site_fract_y
_atom_site_fract_z
_atom_site_U_iso_or_equiv
_atom_site_adp_type
_atom_site_calc_flag
_atom_site_occupancy
N N1 0.5075(2) 0.27391(8) 0.1493(4) 0.0290(5) Uani d 1
O O1 0.72961(19) 0.53112(6) 0.6220(3) 0.0309(4) Uani d 1
O O2 0.51143(18) 0.39614(6) 0.2506(3) 0.0289(4) Uani d 1
O O3 0.5376(2) 0.45933(6) 0.6044(4) 0.0328(4) Uani d 1
O O4 0.6811(2) 0.36342(6) 0.4887(4) 0.0350(5) Uani d 1
O O5 0.5946(2) 0.30243(6) 0.0721(4) 0.0343(4) Uani d 1
O O6 0.4877(2) 0.23524(7) 0.0592(4) 0.0460(6) Uani d 1
C C1 0.8415(3) 0.56187(8) 0.5803(5) 0.0270(6) Uani d 1
C C2 0.8830(3) 0.59794(10) 0.7294(6) 0.0362(6) Uani d 1
H H2A 0.8343 0.6045 0.8768 0.043 Uiso calc 1
C C3 0.9982(3) 0.62384(10) 0.6543(6) 0.0412(7) Uani d 1
H H3A 1.0313 0.6488 0.7539 0.049 Uiso calc 1
C C4 1.0686(3) 0.61491(10) 0.4372(6) 0.0413(8) Uani d 1
H H4A 1.1475 0.6341 0.3910 0.050 Uiso calc 1
C C5 1.0259(3) 0.57859(11) 0.2866(6) 0.0380(7) Uani d 1
H H5A 1.0743 0.5725 0.1385 0.046 Uiso calc 1
C C6 0.9074(3) 0.55093(9) 0.3613(5) 0.0278(6) Uani d 1
C C7 0.8303(3) 0.51167(9) 0.2669(5) 0.0284(6) Uani d 1
H H7A 0.8489 0.4958 0.1187 0.034 Uiso calc 1
C C8 0.7272(3) 0.50142(9) 0.4259(5) 0.0312(6) Uani d 1
C C9 0.6161(3) 0.46488(9) 0.4317(5) 0.0286(6) Uani d 1
C C10 0.6080(3) 0.43440(9) 0.2082(5) 0.0299(6) Uani d 1
H H10A 0.5737 0.4533 0.0691 0.036 Uiso calc 1
H H10B 0.7047 0.4221 0.1685 0.036 Uiso calc 1
C C11 0.5621(3) 0.36359(9) 0.4045(5) 0.0272(6) Uani d 1
C C12 0.4463(3) 0.32984(8) 0.4742(5) 0.0250(5) Uani d 1
C C13 0.4219(3) 0.28707(9) 0.3614(4) 0.0247(5) Uani d 1
C C14 0.3186(3) 0.25567(9) 0.4415(5) 0.0307(6) Uani d 1
H H14A 0.3052 0.2264 0.3622 0.037 Uiso calc 1
C C15 0.2354(3) 0.26790(10) 0.6397(5) 0.0345(6) Uani d 1
H H15A 0.1640 0.2469 0.6979 0.041 Uiso calc 1
C C16 0.2562(3) 0.31066(10) 0.7531(5) 0.0348(6) Uani d 1
H H16A 0.1978 0.3191 0.8874 0.042 Uiso calc 1
C C17 0.3614(3) 0.34129(10) 0.6725(5) 0.0319(6) Uani d 1
H H17A 0.3755 0.3704 0.7535 0.038 Uiso calc 1

loop_
_atom_site_aniso_label
_atom_site_aniso_U_11
_atom_site_aniso_U_22
_atom_site_aniso_U_33
_atom_site_aniso_U_12
_atom_site_aniso_U_13
_atom_site_aniso_U_23
N1 0.0311(11) 0.0268(11) 0.0292(12) 0.0017(9) 0.0055(10) -0.0006(10)
O1 0.0304(10) 0.0307(9) 0.0316(9) 0.0006(8) 0.0030(8) 0.0025(8)
O2 0.0337(10) 0.0216(9) 0.0314(9) 0.0024(7) -0.0008(9) 0.0025(8)
O3 0.0371(10) 0.0267(9) 0.0346(10) 0.0017(8) 0.0038(9) -0.0001(8)
O4 0.0278(10) 0.0305(10) 0.0467(12) 0.0005(8) -0.0025(9) 0.0064(9)
O5 0.0374(10) 0.0291(9) 0.0364(11) 0.0010(8) 0.0133(9) 0.0021(9)
O6 0.0516(13) 0.0338(11) 0.0527(13) -0.0047(10) 0.0184(11) -0.0161(10)
C1 0.0267(13) 0.0262(12) 0.0280(13) 0.0043(10) -0.0017(11) 0.0067(11)
C2 0.0419(16) 0.0360(16) 0.0307(14) 0.0065(13) -0.0075(13) -0.0020(12)
C3 0.0426(17) 0.0341(15) 0.0470(18) 0.0033(13) -0.0196(15) 0.0017(14)
C4 0.0293(15) 0.0395(17) 0.055(2) -0.0040(13) -0.0109(15) 0.0193(15)
C5 0.0326(15) 0.0502(18) 0.0312(15) 0.0123(13) 0.0035(13) 0.0142(13)
C6 0.0281(13) 0.0299(14) 0.0256(13) 0.0072(11) -0.0027(11) 0.0043(11)
C7 0.0316(14) 0.0247(13) 0.0289(13) 0.0081(11) -0.0035(12) -0.0022(11)
C8 0.0349(14) 0.0230(12) 0.0357(15) 0.0058(11) -0.0062(13) -0.0002(11)
C9 0.0293(13) 0.0222(12) 0.0342(14) 0.0065(11) -0.0007(12) 0.0042(11)
C10 0.0343(14) 0.0208(12) 0.0345(15) 0.0017(11) 0.0044(12) 0.0032(11)
C11 0.0299(14) 0.0217(12) 0.0299(14) 0.0059(11) 0.0028(12) -0.0010(11)
C12 0.0234(12) 0.0244(12) 0.0273(13) 0.0056(10) 0.0004(11) 0.0021(11)
C13 0.0233(12) 0.0281(13) 0.0227(12) 0.0052(10) 0.0021(10) 0.0008(11)
C14 0.0301(13) 0.0308(14) 0.0313(13) -0.0033(11) -0.0001(12) -0.0007(12)
C15 0.0275(13) 0.0436(16) 0.0324(14) -0.0054(12) 0.0042(12) 0.0049(13)
C16 0.0289(14) 0.0471(17) 0.0286(13) 0.0011(13) 0.0069(12) -0.0014(14)
C17 0.0320(14) 0.0343(15) 0.0295(14) 0.0050(12) 0.0012(12) -0.0051(12)

loop_
_atom_type_symbol
_atom_type_description
_atom_type_scat_dispersion_real
_atom_type_scat_dispersion_imag
_atom_type_scat_source
C C 0.0033 0.0016 'International Tables Vol C Tables 4.2.6.8 and 6.1.1.4'
H H 0.0000 0.0000 'International Tables Vol C Tables 4.2.6.8 and 6.1.1.4'
N N 0.0061 0.0033 'International Tables Vol C Tables 4.2.6.8 and 6.1.1.4'
O O 0.0106 0.0060 'International Tables Vol C Tables 4.2.6.8 and 6.1.1.4'

loop_
_geom_angle_atom_site_label_1
_geom_angle_atom_site_label_2
_geom_angle_atom_site_label_3
_geom_angle
O6 N1 O5 123.8(2)
O6 N1 C13 118.3(2)
O5 N1 C13 117.9(2)
C8 O1 C1 105.8(2)
C11 O2 C10 114.1(2)
C2 C1 O1 126.0(3)
C2 C1 C6 124.4(3)
O1 C1 C6 109.6(2)
C3 C2 C1 116.3(3)
C3 C2 H2A 121.8
C1 C2 H2A 121.8
C2 C3 C4 122.2(3)
C2 C3 H3A 118.9
C4 C3 H3A 118.9
C5 C4 C3 121.3(3)
C5 C4 H4A 119.4
C3 C4 H4A 119.4
C4 C5 C6 117.6(3)
C4 C5 H5A 121.2
C6 C5 H5A 121.2
C1 C6 C5 118.1(3)
C1 C6 C7 105.7(2)
C5 C6 C7 136.1(3)
C8 C7 C6 107.0(2)
C8 C7 H7A 126.5
C6 C7 H7A 126.5
C7 C8 O1 111.9(2)
C7 C8 C9 132.6(3)
O1 C8 C9 115.5(2)
O3 C9 C8 122.3(3)
O3 C9 C10 122.6(2)
C8 C9 C10 115.1(2)
O2 C10 C9 109.6(2)
O2 C10 H10A 109.8
C9 C10 H10A 109.8
O2 C10 H10B 109.8
C9 C10 H10B 109.8
H10A C10 H10B 108.2
O4 C11 O2 124.9(2)
O4 C11 C12 124.2(2)
O2 C11 C12 110.7(2)
C13 C12 C17 117.8(2)
C13 C12 C11 124.6(2)
C17 C12 C11 117.5(2)
C14 C13 C12 122.5(2)
C14 C13 N1 117.8(2)
C12 C13 N1 119.7(2)
C13 C14 C15 118.5(3)
C13 C14 H14A 120.7
C15 C14 H14A 120.7
C16 C15 C14 120.1(3)
C16 C15 H15A 120.0
C14 C15 H15A 120.0
C15 C16 C17 120.6(3)
C15 C16 H16A 119.7
C17 C16 H16A 119.7
C16 C17 C12 120.5(3)
C16 C17 H17A 119.8
C12 C17 H17A 119.8

loop_
_geom_bond_atom_site_label_1
_geom_bond_atom_site_label_2
_geom_bond_distance
N1 O6 1.223(3)
N1 O5 1.224(3)
N1 C13 1.465(3)
O1 C8 1.374(3)
O1 C1 1.380(3)
O2 C11 1.343(3)
O2 C10 1.431(3)
O3 C9 1.211(3)
O4 C11 1.201(3)
C1 C2 1.372(4)
C1 C6 1.391(4)
C2 C3 1.365(4)
C2 H2A 0.9500
C3 C4 1.389(5)
C3 H3A 0.9500
C4 C5 1.385(4)
C4 H4A 0.9500
C5 C6 1.416(4)
C5 H5A 0.9500
C6 C7 1.427(4)
C7 C8 1.333(4)
C7 H7A 0.9500
C8 C9 1.467(4)
C9 C10 1.511(4)
C10 H10A 0.9900
C10 H10B 0.9900
C11 C12 1.494(4)
C12 C13 1.387(3)
C12 C17 1.389(4)
C13 C14 1.385(4)
C14 C15 1.385(4)
C14 H14A 0.9500
C15 C16 1.383(4)
C15 H15A 0.9500
C16 C17 1.384(4)
C16 H16A 0.9500
C17 H17A 0.9500

loop_
_geom_hbond_atom_site_label_D
_geom_hbond_atom_site_label_H
_geom_hbond_atom_site_label_A
_geom_hbond_site_symmetry_A
_geom_hbond_distance_DH
_geom_hbond_distance_HA
_geom_hbond_distance_DA
_geom_hbond_angle_DHA
_geom_hbond_publ_flag
C10 H10A O3 1_554 0.9900 2.5900 3.471(4) 148.00 yes
C15 H15A O5 3_456 0.9500 2.5800 3.380(3) 142.00 yes

loop_
_geom_torsion_atom_site_label_1
_geom_torsion_atom_site_label_2
_geom_torsion_atom_site_label_3
_geom_torsion_atom_site_label_4
_geom_torsion
C8 O1 C1 C2 179.6(2)
C8 O1 C1 C6 -0.3(3)
O1 C1 C2 C3 179.2(2)
C6 C1 C2 C3 -0.8(4)
C1 C2 C3 C4 1.1(4)
C2 C3 C4 C5 -0.8(4)
C3 C4 C5 C6 0.3(4)
C2 C1 C6 C5 0.3(4)
O1 C1 C6 C5 -179.7(2)
C2 C1 C6 C7 -179.7(2)
O1 C1 C6 C7 0.3(3)
C4 C5 C6 C1 0.0(4)
C4 C5 C6 C7 -180.0(3)
C1 C6 C7 C8 -0.1(3)
C5 C6 C7 C8 179.9(3)
C6 C7 C8 O1 -0.1(3)
C6 C7 C8 C9 -179.1(3)
C1 O1 C8 C7 0.3(3)
C1 O1 C8 C9 179.4(2)
C7 C8 C9 O3 174.5(3)
O1 C8 C9 O3 -4.5(3)
C7 C8 C9 C10 -4.9(4)
O1 C8 C9 C10 176.2(2)
C11 O2 C10 C9 -71.4(3)
O3 C9 C10 O2 -7.9(3)
C8 C9 C10 O2 171.4(2)
C10 O2 C11 O4 -5.4(4)
C10 O2 C11 C12 169.6(2)
O4 C11 C12 C13 -90.2(4)
O2 C11 C12 C13 94.7(3)
O4 C11 C12 C17 86.9(3)
O2 C11 C12 C17 -88.2(3)
C17 C12 C13 C14 -1.0(4)
C11 C12 C13 C14 176.1(2)
C17 C12 C13 N1 179.1(2)
C11 C12 C13 N1 -3.8(4)
O6 N1 C13 C14 -2.8(3)
O5 N1 C13 C14 177.0(2)
O6 N1 C13 C12 177.1(2)
O5 N1 C13 C12 -3.1(3)
C12 C13 C14 C15 1.0(4)
N1 C13 C14 C15 -179.1(2)
C13 C14 C15 C16 0.0(4)
C14 C15 C16 C17 -1.0(4)
C15 C16 C17 C12 1.0(4)
C13 C12 C17 C16 0.1(4)
C11 C12 C17 C16 -177.3(2)
